data_4336607
loop_
_publ_author_name
'Andr\'es Garc\'es'
'Luis F. S\'anchez-Barba'
'Juan Fern\'andez-Baeza'
'Antonio Otero'
'Manuel Honrado'
'Agust\'in Lara-S\'anchez'
'Ana M. Rodr\'iguez'

_publ_contact_author
;                                                                               
     'S\'anchez-Barba, LF.'                                     
      Departamento de Qu\'imica Inorg\'anica y Anal\'itica 
      Universidad Rey Juan Carlos
      Mostoles
      28933-Madrid
      Spain.
;
_publ_contact_author_email luisfernando.sanchezbarba@urjc.es
_publ_contact_author_phone '+34 926295300'
_publ_section_title
;
 Heteroscorpionate Magnesium Alkyls Bearing Unprecedented Apical
 \s-C(sp3)-Mg Bonds: Heteroselective Ring-Opening Polymerization of
 rac-Lactide
;
_journal_name_full 'Inorganic Chemistry'
_journal_page_first 12691
_journal_page_last 12701
_journal_paper_doi 10.1021/ic401915b
_journal_volume 52
_journal_year 2013
_chemical_formula_moiety 'C26 H46 Mg2 N6 O'
_chemical_formula_sum 'C26 H46 Mg2 N6 O'
_chemical_formula_weight 507.31
_chemical_name_systematic
;
 ?
;
_space_group_IT_number 14
_symmetry_cell_setting monoclinic
_symmetry_space_group_name_Hall '-P 2ybc'
_symmetry_space_group_name_H-M 'P 1 21/c 1'
_atom_sites_solution_hydrogens geom
_atom_sites_solution_primary direct
_atom_sites_solution_secondary difmap
_audit_creation_method SHELXL-97
_cell_angle_alpha 90.00
_cell_angle_beta 109.980(12)
_cell_angle_gamma 90.00
_cell_formula_units_Z 4
_cell_length_a 19.328(8)
_cell_length_b 8.623(4)
_cell_length_c 19.682(7)
_cell_measurement_reflns_used 2053
_cell_measurement_temperature 260(2)
_cell_measurement_theta_max 20.249
_cell_measurement_theta_min 2.615
_cell_volume 3083(2)
_computing_structure_refinement 'SHELXL-97 (Sheldrick, 1997)'
_diffrn_ambient_temperature 260(2)
_diffrn_measured_fraction_theta_full 0.990
_diffrn_measured_fraction_theta_max 0.990
_diffrn_measurement_device_type 'CCD area detector'
_diffrn_measurement_method 'omega scans'
_diffrn_radiation_monochromator graphite
_diffrn_radiation_source 'fine-focus sealed tube'
_diffrn_radiation_type MoK\a
_diffrn_radiation_wavelength 0.71073
_diffrn_reflns_av_R_equivalents 0.0503
_diffrn_reflns_av_sigmaI/netI 0.0582
_diffrn_reflns_limit_h_max 22
_diffrn_reflns_limit_h_min -22
_diffrn_reflns_limit_k_max 10
_diffrn_reflns_limit_k_min -10
_diffrn_reflns_limit_l_max 23
_diffrn_reflns_limit_l_min -16
_diffrn_reflns_number 16849
_diffrn_reflns_theta_full 25.00
_diffrn_reflns_theta_max 25.00
_diffrn_reflns_theta_min 2.55
_exptl_absorpt_coefficient_mu 0.105
_exptl_absorpt_correction_T_max 0.9845
_exptl_absorpt_correction_T_min 0.9783
_exptl_absorpt_correction_type multi-scan
_exptl_absorpt_process_details SADABS
_exptl_crystal_colour yellow
_exptl_crystal_density_diffrn 1.093
_exptl_crystal_description cubic
_exptl_crystal_F_000 1104
_exptl_crystal_size_max 0.21
_exptl_crystal_size_mid 0.20
_exptl_crystal_size_min 0.15
_refine_diff_density_max 0.346
_refine_diff_density_min -0.415
_refine_diff_density_rms 0.048
_refine_ls_extinction_method none
_refine_ls_goodness_of_fit_ref 0.922
_refine_ls_hydrogen_treatment constr
_refine_ls_matrix_type full
_refine_ls_number_parameters 320
_refine_ls_number_reflns 5376
_refine_ls_number_restraints 17
_refine_ls_restrained_S_all 0.933
_refine_ls_R_factor_all 0.1180
_refine_ls_R_factor_gt 0.0724
_refine_ls_shift/su_max 0.014
_refine_ls_shift/su_mean 0.002
_refine_ls_structure_factor_coef Fsqd
_refine_ls_weighting_details 'calc w=1/[\s^2^(Fo^2^)+(0.2000P)^2^+0.0000P] where P=(Fo^2^+2Fc^2^)/3'
_refine_ls_weighting_scheme calc
_refine_ls_wR_factor_gt 0.2270
_refine_ls_wR_factor_ref 0.2769
_reflns_number_gt 3141
_reflns_number_total 5376
_reflns_threshold_expression >2sigma(I)
_cod_data_source_file ic401915b_si_001_3.cif
_cod_data_source_block 8
_cod_database_code 4336607

loop_
_symmetry_equiv_pos_as_xyz
'x, y, z'
'-x, y+1/2, -z+1/2'
'-x, -y, -z'
'x, -y-1/2, z-1/2'

loop_
_atom_site_label
_atom_site_type_symbol
_atom_site_fract_x
_atom_site_fract_y
_atom_site_fract_z
_atom_site_U_iso_or_equiv
_atom_site_adp_type
_atom_site_occupancy
_atom_site_symmetry_multiplicity
_atom_site_calc_flag
_atom_site_refinement_flags
_atom_site_disorder_assembly
_atom_site_disorder_group
Mg1 Mg 0.32828(6) 0.49149(15) 0.32990(6) 0.0562(4) Uani 1 1 d . C .
Mg2 Mg 0.19530(7) 0.60292(18) 0.50789(6) 0.0676(5) Uani 1 1 d . . .
N4 N 0.34515(15) 0.4662(4) 0.48136(15) 0.0517(7) Uani 1 1 d . . .
N3 N 0.38210(15) 0.4187(3) 0.43693(15) 0.0533(8) Uani 1 1 d . C .
N2 N 0.31314(14) 0.7200(3) 0.43650(14) 0.0497(7) Uani 1 1 d . . .
N1 N 0.32890(16) 0.7209(4) 0.37335(15) 0.0545(8) Uani 1 1 d . C .
N6 N 0.15810(15) 0.5976(4) 0.39788(15) 0.0553(8) Uani 1 1 d . C .
N5 N 0.22931(15) 0.4368(4) 0.34280(15) 0.0551(8) Uani 1 1 d . . .
C1 C 0.32501(18) 0.8624(5) 0.4672(2) 0.0587(10) Uani 1 1 d . C .
C2 C 0.3481(2) 0.9546(5) 0.4232(3) 0.0730(12) Uani 1 1 d . . .
H2 H 0.3604 1.0591 0.4303 0.088 Uiso 1 1 calc R C .
C3 C 0.3499(2) 0.8641(5) 0.3657(2) 0.0630(10) Uani 1 1 d . C .
C4 C 0.3724(3) 0.9084(6) 0.3034(3) 0.0974(16) Uani 1 1 d . . .
H4A H 0.3676 0.8204 0.2723 0.146 Uiso 1 1 calc R C .
H4B H 0.4227 0.9427 0.3207 0.146 Uiso 1 1 calc R . .
H4C H 0.3414 0.9908 0.2770 0.146 Uiso 1 1 calc R . .
C5 C 0.3181(3) 0.8975(6) 0.5380(3) 0.0899(15) Uani 1 1 d . . .
H5A H 0.2997 0.8079 0.5553 0.135 Uiso 1 1 calc R C .
H5B H 0.2846 0.9825 0.5329 0.135 Uiso 1 1 calc R . .
H5C H 0.3655 0.9249 0.5718 0.135 Uiso 1 1 calc R . .
C6 C 0.3796(2) 0.4129(5) 0.54995(19) 0.0629(11) Uani 1 1 d . C .
C7 C 0.4387(2) 0.3257(5) 0.5474(2) 0.0728(12) Uani 1 1 d . . .
H7 H 0.4720 0.2720 0.5857 0.087 Uiso 1 1 calc R C .
C8 C 0.43913(19) 0.3332(4) 0.4773(2) 0.0609(10) Uani 1 1 d . C .
C9 C 0.3565(3) 0.4494(7) 0.6122(2) 0.0944(16) Uani 1 1 d . . .
H9A H 0.3131 0.5129 0.5964 0.142 Uiso 1 1 calc R C .
H9B H 0.3953 0.5042 0.6480 0.142 Uiso 1 1 calc R . .
H9C H 0.3461 0.3549 0.6326 0.142 Uiso 1 1 calc R . .
C10 C 0.4917(2) 0.2642(5) 0.4461(3) 0.0804(13) Uani 1 1 d . . .
H10A H 0.4777 0.2921 0.3959 0.121 Uiso 1 1 calc R C .
H10B H 0.4912 0.1533 0.4504 0.121 Uiso 1 1 calc R . .
H10C H 0.5404 0.3024 0.4716 0.121 Uiso 1 1 calc R . .
C11 C 0.28431(18) 0.5771(4) 0.45769(18) 0.0500(9) Uani 1 1 d . C .
C12 C 0.21809(17) 0.5299(4) 0.39173(18) 0.0483(8) Uani 1 1 d . C .
C13 C 0.1699(2) 0.3456(5) 0.2929(2) 0.0720(12) Uani 1 1 d . C .
H13A H 0.1530 0.3946 0.2457 0.086 Uiso 1 1 calc R . .
H13B H 0.1288 0.3400 0.3104 0.086 Uiso 1 1 calc R . .
C14 C 0.1978(3) 0.1847(5) 0.2870(3) 0.0943(16) Uani 1 1 d . . .
H14A H 0.1588 0.1241 0.2544 0.141 Uiso 1 1 calc R C .
H14B H 0.2143 0.1367 0.3338 0.141 Uiso 1 1 calc R . .
H14C H 0.2380 0.1909 0.2690 0.141 Uiso 1 1 calc R . .
C15 C 0.0929(2) 0.6552(6) 0.3395(2) 0.0745(12) Uani 1 1 d . . .
C16 C 0.0736(3) 0.8068(6) 0.3706(3) 0.0982(17) Uani 1 1 d . C .
H16A H 0.1144 0.8772 0.3816 0.147 Uiso 1 1 calc R . .
H16B H 0.0632 0.7842 0.4139 0.147 Uiso 1 1 calc R . .
H16C H 0.0311 0.8532 0.3357 0.147 Uiso 1 1 calc R . .
C17 C 0.1110(3) 0.7020(8) 0.2721(3) 0.118(2) Uani 1 1 d . C .
H17A H 0.1530 0.7697 0.2860 0.177 Uiso 1 1 calc R . .
H17B H 0.0696 0.7546 0.2387 0.177 Uiso 1 1 calc R . .
H17C H 0.1219 0.6108 0.2496 0.177 Uiso 1 1 calc R . .
C18 C 0.0275(3) 0.5462(8) 0.3238(4) 0.129(2) Uani 1 1 d . C .
H18A H 0.0382 0.4507 0.3043 0.194 Uiso 1 1 calc R . .
H18B H -0.0151 0.5936 0.2894 0.194 Uiso 1 1 calc R . .
H18C H 0.0181 0.5253 0.3678 0.194 Uiso 1 1 calc R . .
C19 C 0.3601(3) 0.4295(7) 0.2408(3) 0.0912(15) Uani 1 1 d . . .
H19A H 0.3548 0.3179 0.2356 0.109 Uiso 1 1 calc R C .
H19B H 0.3240 0.4744 0.1982 0.109 Uiso 1 1 calc R . .
C20 C 0.4323(3) 0.4676(11) 0.2371(3) 0.146(3) Uani 1 1 d . C .
H20A H 0.4358 0.4288 0.1927 0.219 Uiso 1 1 calc R . .
H20B H 0.4699 0.4209 0.2773 0.219 Uiso 1 1 calc R . .
H20C H 0.4387 0.5781 0.2391 0.219 Uiso 1 1 calc R . .
C21 C 0.1664(3) 0.7282(9) 0.5880(3) 0.1104(19) Uani 1 1 d . B .
H21A H 0.1897 0.6770 0.6340 0.133 Uiso 1 1 calc R A 1
H21B H 0.1879 0.8308 0.5917 0.133 Uiso 1 1 calc R A 1
C22 C 0.0885(6) 0.7468(16) 0.5779(6) 0.137(4) Uani 0.60 1 d P B 1
H22A H 0.0835 0.8067 0.6171 0.206 Uiso 0.60 1 calc PR B 1
H22B H 0.0665 0.6467 0.5770 0.206 Uiso 0.60 1 calc PR B 1
H22C H 0.0643 0.7994 0.5331 0.206 Uiso 0.60 1 calc PR B 1
C22A C 0.2189(11) 0.750(3) 0.6564(8) 0.171(9) Uani 0.40 1 d P B 2
H22D H 0.1979 0.8111 0.6854 0.256 Uiso 0.40 1 calc PR B 2
H22E H 0.2607 0.8036 0.6519 0.256 Uiso 0.40 1 calc PR B 2
H22F H 0.2341 0.6516 0.6791 0.256 Uiso 0.40 1 calc PR B 2
O1A O 0.1776(4) 0.3613(10) 0.5291(4) 0.086(3) Uiso 0.60 1 d PD C 1
C23 C 0.1796(6) 0.2530(11) 0.4959(6) 0.100(3) Uiso 0.60 1 d PD C 1
H23A H 0.2287 0.2086 0.5130 0.120 Uiso 0.60 1 calc PR C 1
H23B H 0.1674 0.2800 0.4453 0.120 Uiso 0.60 1 calc PR C 1
C24 C 0.1256(6) 0.1399(13) 0.5047(5) 0.117(3) Uiso 0.60 1 d PD C 1
H24A H 0.1424 0.0342 0.5039 0.140 Uiso 0.60 1 calc PR C 1
H24B H 0.0779 0.1525 0.4674 0.140 Uiso 0.60 1 calc PR C 1
C25 C 0.1230(7) 0.1812(13) 0.5769(6) 0.118(4) Uiso 0.60 1 d PD C 1
H25A H 0.0732 0.2051 0.5745 0.142 Uiso 0.60 1 calc PR C 1
H25B H 0.1423 0.0982 0.6114 0.142 Uiso 0.60 1 calc PR C 1
C26 C 0.1672(7) 0.3098(14) 0.5942(6) 0.123(4) Uiso 0.60 1 d PD C 1
H26A H 0.2142 0.2842 0.6306 0.148 Uiso 0.60 1 calc PR C 1
H26B H 0.1440 0.3906 0.6133 0.148 Uiso 0.60 1 calc PR C 1
O1 O 0.1629(6) 0.3987(12) 0.5269(5) 0.070(3) Uiso 0.40 1 d PDU C 2
C23A C 0.1413(8) 0.2403(15) 0.4669(7) 0.090(4) Uiso 0.40 1 d PDU C 2
H23C H 0.1304 0.2736 0.4173 0.108 Uiso 0.40 1 calc PR C 2
H23D H 0.1810 0.1651 0.4792 0.108 Uiso 0.40 1 calc PR C 2
C24A C 0.0762(11) 0.178(3) 0.4786(10) 0.158(7) Uiso 0.40 1 d PDU C 2
H24C H 0.0319 0.2231 0.4447 0.189 Uiso 0.40 1 calc PR C 2
H24D H 0.0739 0.0662 0.4721 0.189 Uiso 0.40 1 calc PR C 2
C25A C 0.0826(13) 0.216(2) 0.5501(10) 0.158(8) Uiso 0.40 1 d PDU C 2
H25C H 0.0338 0.2294 0.5528 0.190 Uiso 0.40 1 calc PR C 2
H25D H 0.1063 0.1311 0.5818 0.190 Uiso 0.40 1 calc PR C 2
C26A C 0.1240(8) 0.3539(16) 0.5741(7) 0.095(4) Uiso 0.40 1 d PDU C 2
H26C H 0.0911 0.4370 0.5764 0.114 Uiso 0.40 1 calc PR C 2
H26D H 0.1590 0.3377 0.6224 0.114 Uiso 0.40 1 calc PR C 2

loop_
_atom_site_aniso_label
_atom_site_aniso_U_11
_atom_site_aniso_U_22
_atom_site_aniso_U_33
_atom_site_aniso_U_23
_atom_site_aniso_U_13
_atom_site_aniso_U_12
Mg1 0.0478(7) 0.0665(9) 0.0527(7) -0.0025(6) 0.0152(5) 0.0038(6)
Mg2 0.0548(8) 0.0975(11) 0.0522(7) -0.0002(7) 0.0204(6) -0.0042(7)
N4 0.0421(16) 0.0587(18) 0.0505(16) 0.0036(14) 0.0106(13) -0.0035(13)
N3 0.0369(15) 0.0562(18) 0.0570(17) 0.0013(14) 0.0035(13) -0.0009(14)
N2 0.0386(15) 0.0580(19) 0.0498(16) -0.0021(14) 0.0118(12) -0.0010(13)
N1 0.0527(17) 0.0544(19) 0.0550(17) 0.0065(14) 0.0167(14) -0.0004(14)
N6 0.0377(15) 0.072(2) 0.0516(16) 0.0029(15) 0.0090(12) 0.0042(14)
N5 0.0407(16) 0.0636(19) 0.0534(17) -0.0047(15) 0.0063(13) 0.0001(14)
C1 0.0393(19) 0.062(2) 0.069(2) -0.012(2) 0.0109(17) -0.0018(17)
C2 0.054(2) 0.055(2) 0.102(3) -0.001(2) 0.016(2) -0.0059(19)
C3 0.055(2) 0.063(3) 0.071(2) 0.010(2) 0.0214(19) -0.0008(19)
C4 0.113(4) 0.088(4) 0.104(4) 0.026(3) 0.055(3) -0.002(3)
C5 0.079(3) 0.095(4) 0.099(3) -0.041(3) 0.035(3) -0.015(3)
C6 0.053(2) 0.073(3) 0.049(2) 0.0123(19) -0.0006(17) -0.006(2)
C7 0.055(2) 0.071(3) 0.073(3) 0.019(2) -0.0034(19) -0.001(2)
C8 0.0404(19) 0.052(2) 0.078(3) 0.001(2) 0.0039(17) -0.0031(17)
C9 0.080(3) 0.141(5) 0.054(2) 0.023(3) 0.013(2) 0.004(3)
C10 0.045(2) 0.072(3) 0.113(3) 0.000(3) 0.013(2) 0.005(2)
C11 0.0386(18) 0.056(2) 0.0474(18) 0.0042(16) 0.0044(14) -0.0021(16)
C12 0.0398(18) 0.058(2) 0.0449(18) 0.0028(16) 0.0109(14) -0.0026(16)
C13 0.054(2) 0.080(3) 0.067(2) -0.018(2) 0.0023(18) -0.003(2)
C14 0.077(3) 0.075(3) 0.109(4) -0.028(3) 0.004(3) -0.004(3)
C15 0.054(2) 0.099(3) 0.058(2) -0.001(2) 0.0033(18) 0.022(2)
C16 0.093(4) 0.112(4) 0.082(3) -0.005(3) 0.020(3) 0.044(3)
C17 0.144(5) 0.134(5) 0.071(3) 0.029(3) 0.032(3) 0.070(4)
C18 0.046(3) 0.164(6) 0.150(5) -0.041(5) -0.002(3) -0.001(3)
C19 0.083(3) 0.117(4) 0.078(3) -0.009(3) 0.034(3) 0.002(3)
C20 0.097(4) 0.259(9) 0.098(4) -0.027(5) 0.052(4) -0.001(5)
C21 0.094(4) 0.155(6) 0.091(4) -0.027(4) 0.043(3) -0.009(4)
C22 0.106(8) 0.212(13) 0.107(7) -0.049(8) 0.055(6) -0.035(8)
C22A 0.161(17) 0.28(3) 0.084(10) -0.053(13) 0.061(11) -0.031(17)

loop_
_atom_type_symbol
_atom_type_description
_atom_type_scat_dispersion_real
_atom_type_scat_dispersion_imag
_atom_type_scat_source
C C 0.0033 0.0016 'International Tables Vol C Tables 4.2.6.8 and 6.1.1.4'
H H 0.0000 0.0000 'International Tables Vol C Tables 4.2.6.8 and 6.1.1.4'
N N 0.0061 0.0033 'International Tables Vol C Tables 4.2.6.8 and 6.1.1.4'
O O 0.0106 0.0060 'International Tables Vol C Tables 4.2.6.8 and 6.1.1.4'
Mg Mg 0.0486 0.0363 'International Tables Vol C Tables 4.2.6.8 and 6.1.1.4'

loop_
_geom_angle_atom_site_label_1
_geom_angle_atom_site_label_2
_geom_angle_atom_site_label_3
_geom_angle
N5 Mg1 N3 88.32(12)
N5 Mg1 C19 125.97(17)
N3 Mg1 C19 124.81(18)
N5 Mg1 N1 92.32(13)
N3 Mg1 N1 86.70(12)
C19 Mg1 N1 126.68(19)
N5 Mg1 C12 26.38(11)
N3 Mg1 C12 77.87(11)
C19 Mg1 C12 150.09(16)
N1 Mg1 C12 67.79(11)
O1 Mg2 N6 99.5(3)
O1 Mg2 C21 97.6(3)
N6 Mg2 C21 135.2(2)
O1 Mg2 O1A 9.9(4)
N6 Mg2 O1A 99.3(2)
C21 Mg2 O1A 104.2(3)
O1 Mg2 C11 109.7(3)
N6 Mg2 C11 65.12(12)
C21 Mg2 C11 143.1(2)
O1A Mg2 C11 100.5(2)
O1 Mg2 C12 96.6(3)
N6 Mg2 C12 31.51(11)
C21 Mg2 C12 162.7(2)
O1A Mg2 C12 91.2(2)
C11 Mg2 C12 36.53(11)
C6 N4 N3 110.3(3)
C6 N4 C11 127.0(3)
N3 N4 C11 122.0(3)
C8 N3 N4 106.8(3)
C8 N3 Mg1 141.7(3)
N4 N3 Mg1 111.4(2)
C1 N2 N1 110.0(3)
C1 N2 C11 131.1(3)
N1 N2 C11 118.8(3)
C3 N1 N2 106.2(3)
C3 N1 Mg1 140.5(3)
N2 N1 Mg1 112.4(2)
C12 N6 C15 127.8(3)
C12 N6 Mg2 96.0(2)
C15 N6 Mg2 136.1(3)
C12 N5 C13 121.9(3)
C12 N5 Mg1 109.8(2)
C13 N5 Mg1 126.0(3)
N2 C1 C2 106.8(4)
N2 C1 C5 123.5(4)
C2 C1 C5 129.6(4)
C1 C2 C3 107.3(4)
N1 C3 C2 109.7(4)
N1 C3 C4 121.5(4)
C2 C3 C4 128.8(4)
N4 C6 C7 106.1(4)
N4 C6 C9 124.5(4)
C7 C6 C9 129.4(4)
C6 C7 C8 107.3(3)
N3 C8 C7 109.5(4)
N3 C8 C10 121.2(4)
C7 C8 C10 129.3(4)
N2 C11 N4 107.3(3)
N2 C11 C12 105.7(3)
N4 C11 C12 116.3(3)
N2 C11 Mg2 117.3(2)
N4 C11 Mg2 124.9(2)
C12 C11 Mg2 81.8(2)
N5 C12 N6 133.6(3)
N5 C12 C11 118.6(3)
N6 C12 C11 107.8(3)
N5 C12 Mg2 157.0(3)
N6 C12 Mg2 52.53(17)
C11 C12 Mg2 61.68(18)
N5 C12 Mg1 43.83(16)
N6 C12 Mg1 153.8(2)
C11 C12 Mg1 82.02(19)
Mg2 C12 Mg1 143.69(13)
N5 C13 C14 109.2(3)
N6 C15 C18 112.4(4)
N6 C15 C16 103.6(3)
C18 C15 C16 107.9(4)
N6 C15 C17 112.1(4)
C18 C15 C17 113.9(4)
C16 C15 C17 106.1(4)
C20 C19 Mg1 122.5(4)
C22A C21 C22 119.4(10)
C22A C21 Mg2 119.7(9)
C22 C21 Mg2 118.3(5)
C23 O1A C26 107.4(9)
C23 O1A Mg2 129.3(7)
C26 O1A Mg2 123.1(6)
O1A C23 C24 107.8(9)
C23 C24 C25 102.2(9)
C26 C25 C24 102.1(9)
C25 C26 O1A 107.1(9)
C26A O1 C23A 99.7(9)
C26A O1 Mg2 130.0(8)
C23A O1 Mg2 126.2(6)
C24A C23A O1 101.6(12)
C25A C24A C23A 106.6(16)
C26A C25A C24A 112.0(17)
O1 C26A C25A 111.8(13)

loop_
_geom_bond_atom_site_label_1
_geom_bond_atom_site_label_2
_geom_bond_distance
Mg1 N5 2.068(3)
Mg1 N3 2.101(3)
Mg1 C19 2.117(5)
Mg1 N1 2.153(3)
Mg1 C12 2.810(4)
Mg2 O1 1.947(10)
Mg2 N6 2.036(3)
Mg2 C21 2.136(5)
Mg2 O1A 2.175(8)
Mg2 C11 2.269(4)
Mg2 C12 2.551(4)
N4 C6 1.365(4)
N4 N3 1.367(4)
N4 C11 1.463(5)
N3 C8 1.339(5)
N2 C1 1.353(5)
N2 N1 1.377(4)
N2 C11 1.470(4)
N1 C3 1.325(5)
N6 C12 1.340(4)
N6 C15 1.471(4)
N5 C12 1.327(5)
N5 C13 1.460(5)
C1 C2 1.359(6)
C1 C5 1.476(6)
C2 C3 1.385(6)
C3 C4 1.482(6)
C6 C7 1.383(6)
C6 C9 1.473(6)
C7 C8 1.385(6)
C8 C10 1.481(6)
C11 C12 1.534(5)
C13 C14 1.507(6)
C15 C18 1.521(8)
C15 C16 1.542(6)
C15 C17 1.537(7)
C19 C20 1.458(7)
C21 C22A 1.395(17)
C21 C22 1.458(11)
O1A C23 1.147(10)
O1A C26 1.435(12)
C23 C24 1.481(11)
C24 C25 1.481(10)
C25 C26 1.370(11)
O1 C26A 1.432(15)
O1 C23A 1.761(15)
C23A C24A 1.458(14)
C24A C25A 1.408(13)
C25A C26A 1.421(13)
